data_7234420
loop_
_publ_author_name
'Zhiming Wang'
'Han Nie'
'Zhenqiang Yu'
'Anjun Qin'
'Zujin Zhao'
'Ben Zhong Tang'

_publ_section_title
;
 Multiple stimuli-responsive and reversible fluorescence switches based on
 a diethylamino-functionalized tetraphenylethene
;
_journal_name_full 'Journal of Materials Chemistry C'
_journal_page_first 9103
_journal_page_last 9111
_journal_paper_doi 10.1039/C5TC02069G
_journal_volume 3
_journal_year 2015
_chemical_formula_moiety 'C42 H56 N4'
_chemical_formula_sum 'C42 H56 N4'
_chemical_formula_weight 616.91
_space_group_IT_number 2
_space_group_name_Hall '-P 1'
_space_group_name_H-M_alt 'P -1'
_symmetry_cell_setting triclinic
_symmetry_space_group_name_H-M 'P -1'
_atom_sites_solution_hydrogens geom
_atom_sites_solution_primary direct
_atom_sites_solution_secondary difmap
_cell_angle_alpha 88.643(4)
_cell_angle_beta 86.828(5)
_cell_angle_gamma 81.890(5)
_cell_formula_units_Z 4
_cell_length_a 10.9822(9)
_cell_length_b 17.3332(9)
_cell_length_c 19.1196(8)
_cell_measurement_reflns_used 4200
_cell_measurement_temperature 99.9(4)
_cell_measurement_theta_max 75.4220
_cell_measurement_theta_min 4.0730
_cell_volume 3597.2(4)
_computing_cell_refinement
;
CrysAlisPro, Agilent Technologies,
Version 1.171.36.32 (release 02-08-2013 CrysAlis171 .NET)
(compiled Aug  2 2013,16:46:58)
;
_computing_data_collection
;
CrysAlisPro, Agilent Technologies,
Version 1.171.36.32 (release 02-08-2013 CrysAlis171 .NET)
(compiled Aug  2 2013,16:46:58)
;
_computing_data_reduction
;
CrysAlisPro, Agilent Technologies,
Version 1.171.36.32 (release 02-08-2013 CrysAlis171 .NET)
(compiled Aug  2 2013,16:46:58)
;
_computing_molecular_graphics
;
O. V. Dolomanov, L. J. Bourhis, R. J. Gildea, J. A. K. Howard and H. Puschmann,
OLEX2: a complete structure solution, refinement and analysis program.
J. Appl. Cryst. (2009). 42, 339-341.
;
_computing_publication_material
;
O. V. Dolomanov, L. J. Bourhis, R. J. Gildea, J. A. K. Howard and H. Puschmann,
OLEX2: a complete structure solution, refinement and analysis program.
J. Appl. Cryst. (2009). 42, 339-341.
;
_computing_structure_refinement
;
XL, G.M. Sheldrick, Acta Cryst.
(2008). A64, 112-122
;
_computing_structure_solution 'SHELXS-97 (Sheldrick, 1990)'
_diffrn_ambient_temperature 99.9(4)
_diffrn_detector_area_resol_mean 10.3587
_diffrn_measured_fraction_theta_full 0.9866
_diffrn_measured_fraction_theta_max 0.9514
_diffrn_measurement_details
;
#__ type_ start__ end____ width___ exp.time_
  1 omega   48.00  115.00   1.0000    4.0000
omega____ theta____ kappa____ phi______ frames
    -      110.5703 -111.0000    0.0000 67

#__ type_ start__ end____ width___ exp.time_
  2 omega  -75.00   25.00   1.0000    2.0000
omega____ theta____ kappa____ phi______ frames
    -      -40.9453   77.0000 -150.0000 100

#__ type_ start__ end____ width___ exp.time_
  3 omega  -49.00   35.00   1.0000    2.0000
omega____ theta____ kappa____ phi______ frames
    -      -40.9453   37.0000  120.0000 84

#__ type_ start__ end____ width___ exp.time_
  4 omega -115.00  -12.00   1.0000    2.0000
omega____ theta____ kappa____ phi______ frames
    -      -40.9453  -57.0000  -30.0000 103

#__ type_ start__ end____ width___ exp.time_
  5 omega   39.00   84.00   1.0000    4.0000
omega____ theta____ kappa____ phi______ frames
    -      110.5703  -30.0000 -120.0000 45

#__ type_ start__ end____ width___ exp.time_
  6 omega   33.00   67.00   1.0000    4.0000
omega____ theta____ kappa____ phi______ frames
    -      110.5703  -30.0000   30.0000 34

#__ type_ start__ end____ width___ exp.time_
  7 omega   39.00   99.00   1.0000    4.0000
omega____ theta____ kappa____ phi______ frames
    -      110.5703 -111.0000  -60.0000 60

#__ type_ start__ end____ width___ exp.time_
  8 omega  102.00  156.00   1.0000    4.0000
omega____ theta____ kappa____ phi______ frames
    -      110.5703  111.0000  -30.0000 54

#__ type_ start__ end____ width___ exp.time_
  9 omega   96.00  177.00   1.0000    4.0000
omega____ theta____ kappa____ phi______ frames
    -      110.5703   45.0000   60.0000 81

#__ type_ start__ end____ width___ exp.time_
 10 omega   41.00   89.00   1.0000    4.0000
omega____ theta____ kappa____ phi______ frames
    -      110.5703  -30.0000  -60.0000 48

#__ type_ start__ end____ width___ exp.time_
 11 omega   38.00  137.00   1.0000    4.0000
omega____ theta____ kappa____ phi______ frames
    -      110.5703  -77.0000   30.0000 99

#__ type_ start__ end____ width___ exp.time_
 12 omega   83.00  165.00   1.0000    4.0000
omega____ theta____ kappa____ phi______ frames
    -      110.5703   30.0000  150.0000 82

#__ type_ start__ end____ width___ exp.time_
 13 omega   32.00  108.00   1.0000    4.0000
omega____ theta____ kappa____ phi______ frames
    -      110.5703  -94.0000 -180.0000 76

#__ type_ start__ end____ width___ exp.time_
 14 omega  106.00  172.00   1.0000    4.0000
omega____ theta____ kappa____ phi______ frames
    -      110.5703  111.0000    0.0000 66
;
_diffrn_measurement_device 'kappa diffractometer'
_diffrn_measurement_device_type 'SuperNova, Dual, Cu at zero, Atlas'
_diffrn_measurement_method '\w scans'
_diffrn_orient_matrix_UB_11 0.1006325000
_diffrn_orient_matrix_UB_12 0.0528509000
_diffrn_orient_matrix_UB_13 0.0053081000
_diffrn_orient_matrix_UB_21 0.0981454000
_diffrn_orient_matrix_UB_22 -0.0725785000
_diffrn_orient_matrix_UB_23 0.0042682000
_diffrn_orient_matrix_UB_31 0.0193305000
_diffrn_orient_matrix_UB_32 0.0010832000
_diffrn_orient_matrix_UB_33 -0.0804212000
_diffrn_radiation_monochromator mirror
_diffrn_radiation_probe x-ray
_diffrn_radiation_type CuK\a
_diffrn_radiation_wavelength 1.5418
_diffrn_reflns_av_R_equivalents 0.0539
_diffrn_reflns_av_unetI/netI 0.0916
_diffrn_reflns_limit_h_max 13
_diffrn_reflns_limit_h_min -13
_diffrn_reflns_limit_k_max 20
_diffrn_reflns_limit_k_min -18
_diffrn_reflns_limit_l_max 13
_diffrn_reflns_limit_l_min -22
_diffrn_reflns_number 20202
_diffrn_reflns_theta_full 66.50
_diffrn_reflns_theta_max 67.49
_diffrn_reflns_theta_min 4.07
_diffrn_source 'sealed X-ray tube'
_diffrn_source_current 0.80
_diffrn_source_power 0.040
_diffrn_source_target Cu
_diffrn_source_voltage 50
_exptl_absorpt_coefficient_mu 0.501
_exptl_absorpt_correction_T_max 1.00000
_exptl_absorpt_correction_T_min 0.89396
_exptl_absorpt_correction_type multi-scan
_exptl_absorpt_process_details
;
CrysAlisPro, Agilent Technologies,
Version 1.171.36.32 (release 02-08-2013 CrysAlis171 .NET)
(compiled Aug  2 2013,16:46:58)
Empirical absorption correction using spherical harmonics,
 implemented in SCALE3 ABSPACK scaling algorithm.
;
_exptl_crystal_colour yellow
_exptl_crystal_density_diffrn 1.139
_exptl_crystal_density_method 'not measured'
_exptl_crystal_description needle
_exptl_crystal_F_000 1344
_exptl_crystal_size_max 0.20
_exptl_crystal_size_mid 0.06
_exptl_crystal_size_min 0.02
_refine_diff_density_max 0.233
_refine_diff_density_min -0.204
_refine_diff_density_rms 0.044
_refine_ls_extinction_method none
_refine_ls_goodness_of_fit_ref 1.002
_refine_ls_hydrogen_treatment constr
_refine_ls_matrix_type full
_refine_ls_number_parameters 845
_refine_ls_number_reflns 12722
_refine_ls_number_restraints 0
_refine_ls_restrained_S_all 1.002
_refine_ls_R_factor_all 0.0865
_refine_ls_R_factor_gt 0.0475
_refine_ls_shift/su_max 0.001
_refine_ls_shift/su_mean 0.000
_refine_ls_structure_factor_coef Fsqd
_refine_ls_weighting_details
;
 calc 
 [0.00000+1.00000exp(0.63(sin\q/\l)^2^)]/ 
   [\s^2^(Fo^2^)+0.0000+0.0000*P+(0.0120P)^2^+0.0000sin\q/\l] 
 where P = 0.33333Fo^2^ + 0.66667Fc^2^ 
;
_refine_ls_weighting_scheme calc
_refine_ls_wR_factor_gt 0.0829
_refine_ls_wR_factor_ref 0.0936
_reflns_number_gt 8250
_reflns_number_total 12722
_reflns_threshold_expression >2sigma(I)
_cod_data_source_file J-Mater-Chem-C-2015-3-9103.cif
_cod_data_source_block ming7cult
_cod_depositor_comments
;
The following automatic conversions were performed:

data item '_symmetry_cell_setting' value 'Triclinic' was changed to
'triclinic' in accordance with the built-in table derived from the
CIF Core dictionary named 'cif_core.dic' version 2.4.5 last updated
on 2014-11-21.

Automatic conversion script
Id: cif_fix_values 6909 2019-04-08 15:41:33Z antanas 
;
_cod_database_code 7234420
_chemical_oxdiff_formula 'Ph4 N4 Et8 C2'
_reflns_odcompleteness_completeness 98.66
_reflns_odcompleteness_iscentric 1
_reflns_odcompleteness_theta 68.13

loop_
_space_group_symop_id
_space_group_symop_operation_xyz
1 'x, y, z'
2 '-x, -y, -z'

loop_
_atom_site_label
_atom_site_type_symbol
_atom_site_fract_x
_atom_site_fract_y
_atom_site_fract_z
_atom_site_U_iso_or_equiv
_atom_site_adp_type
_atom_site_occupancy
_atom_site_symmetry_multiplicity
_atom_site_calc_flag
_atom_site_refinement_flags
_atom_site_disorder_assembly
_atom_site_disorder_group
N1 N 0.92212(17) 0.68020(10) 0.45414(9) 0.0232(4) Uani 1 1 d . . .
N2 N 0.78008(17) 0.62574(10) 0.05026(9) 0.0233(4) Uani 1 1 d . . .
N3 N 0.20924(16) 1.10090(10) 0.09516(8) 0.0213(4) Uani 1 1 d . . .
N4 N 0.48335(17) 1.19865(10) 0.41045(8) 0.0205(4) Uani 1 1 d . . .
C1 C 0.63823(19) 0.90401(11) 0.28047(10) 0.0169(4) Uani 1 1 d . . .
C2 C 0.59412(19) 0.89080(11) 0.21734(10) 0.0167(4) Uani 1 1 d . . .
C11 C 0.71673(19) 0.84394(11) 0.32168(9) 0.0160(4) Uani 1 1 d . . .
C12 C 0.81123(19) 0.86393(11) 0.36062(9) 0.0180(4) Uani 1 1 d . . .
H12 H 0.8283 0.9162 0.3585 0.022 Uiso 1 1 calc R . .
C13 C 0.88111(19) 0.80990(11) 0.40228(10) 0.0181(4) Uani 1 1 d . . .
H13 H 0.9471 0.8255 0.4261 0.022 Uiso 1 1 calc R . .
C14 C 0.85620(19) 0.73251(11) 0.40988(10) 0.0171(4) Uani 1 1 d . . .
C15 C 0.76137(19) 0.71204(11) 0.37034(10) 0.0178(4) Uani 1 1 d . . .
H15 H 0.7426 0.6602 0.3731 0.021 Uiso 1 1 calc R . .
C16 C 0.69493(19) 0.76631(11) 0.32744(9) 0.0173(4) Uani 1 1 d . . .
H16 H 0.6324 0.7502 0.3010 0.021 Uiso 1 1 calc R . .
C17 C 0.9058(2) 0.59872(11) 0.45752(11) 0.0230(4) Uani 1 1 d . . .
H17C H 0.9856 0.5671 0.4673 0.028 Uiso 1 1 calc R . .
H17D H 0.8817 0.5833 0.4113 0.028 Uiso 1 1 calc R . .
C18 C 0.8089(2) 0.58031(13) 0.51335(12) 0.0311(5) Uani 1 1 d . . .
H18D H 0.7285 0.6087 0.5023 0.047 Uiso 1 1 calc R . .
H18E H 0.8313 0.5962 0.5592 0.047 Uiso 1 1 calc R . .
H18F H 0.8048 0.5242 0.5144 0.047 Uiso 1 1 calc R . .
C19 C 1.0044(2) 0.70427(12) 0.50390(10) 0.0237(5) Uani 1 1 d . . .
H19C H 0.9985 0.6727 0.5475 0.028 Uiso 1 1 calc R . .
H19D H 0.9770 0.7595 0.5158 0.028 Uiso 1 1 calc R . .
C20 C 1.1379(2) 0.69544(15) 0.47642(13) 0.0379(6) Uani 1 1 d . . .
H20D H 1.1457 0.7299 0.4355 0.057 Uiso 1 1 calc R . .
H20E H 1.1649 0.6413 0.4629 0.057 Uiso 1 1 calc R . .
H20F H 1.1894 0.7094 0.5131 0.057 Uiso 1 1 calc R . .
C21 C 0.64216(19) 0.82180(11) 0.17419(9) 0.0168(4) Uani 1 1 d . . .
C22 C 0.76851(19) 0.79652(11) 0.16443(9) 0.0179(4) Uani 1 1 d . . .
H22 H 0.8245 0.8238 0.1866 0.021 Uiso 1 1 calc R . .
C23 C 0.81473(19) 0.73305(11) 0.12358(10) 0.0187(4) Uani 1 1 d . . .
H23 H 0.9013 0.7183 0.1179 0.022 Uiso 1 1 calc R . .
C24 C 0.7354(2) 0.68984(11) 0.09014(9) 0.0183(4) Uani 1 1 d . . .
C25 C 0.60838(19) 0.71552(11) 0.09999(10) 0.0192(4) Uani 1 1 d . . .
H25 H 0.5515 0.6880 0.0788 0.023 Uiso 1 1 calc R . .
C26 C 0.56470(19) 0.78010(11) 0.13993(10) 0.0183(4) Uani 1 1 d . . .
H26 H 0.4784 0.7966 0.1441 0.022 Uiso 1 1 calc R . .
C27 C 0.9100(2) 0.59518(12) 0.04550(11) 0.0240(5) Uani 1 1 d . . .
H27C H 0.9188 0.5382 0.0384 0.029 Uiso 1 1 calc R . .
H27D H 0.9459 0.6037 0.0906 0.029 Uiso 1 1 calc R . .
C28 C 0.9832(2) 0.63173(13) -0.01339(11) 0.0303(5) Uani 1 1 d . . .
H28D H 0.9551 0.6182 -0.0587 0.046 Uiso 1 1 calc R . .
H28E H 1.0710 0.6120 -0.0106 0.046 Uiso 1 1 calc R . .
H28F H 0.9707 0.6885 -0.0087 0.046 Uiso 1 1 calc R . .
C29 C 0.7038(2) 0.59027(12) 0.00438(11) 0.0276(5) Uani 1 1 d . . .
H29C H 0.7530 0.5740 -0.0390 0.033 Uiso 1 1 calc R . .
H29D H 0.6342 0.6297 -0.0088 0.033 Uiso 1 1 calc R . .
C30 C 0.6529(3) 0.52009(14) 0.03729(14) 0.0409(6) Uani 1 1 d . . .
H30D H 0.6123 0.4944 0.0019 0.061 Uiso 1 1 calc R . .
H30E H 0.5932 0.5372 0.0757 0.061 Uiso 1 1 calc R . .
H30F H 0.7205 0.4834 0.0555 0.061 Uiso 1 1 calc R . .
C31 C 0.60622(18) 0.98091(11) 0.31499(10) 0.0163(4) Uani 1 1 d . . .
C32 C 0.56487(19) 0.98643(11) 0.38546(10) 0.0185(4) Uani 1 1 d . . .
H32 H 0.5628 0.9398 0.4124 0.022 Uiso 1 1 calc R . .
C33 C 0.52704(19) 1.05693(11) 0.41728(10) 0.0179(4) Uani 1 1 d . . .
H33 H 0.4995 1.0577 0.4653 0.021 Uiso 1 1 calc R . .
C34 C 0.52846(18) 1.12792(11) 0.38003(10) 0.0167(4) Uani 1 1 d . . .
C35 C 0.57672(19) 1.12305(11) 0.31001(10) 0.0194(4) Uani 1 1 d . . .
H35 H 0.5842 1.1695 0.2837 0.023 Uiso 1 1 calc R . .
C36 C 0.61338(19) 1.05122(11) 0.27901(10) 0.0186(4) Uani 1 1 d . . .
H36 H 0.6444 1.0499 0.2316 0.022 Uiso 1 1 calc R . .
C37 C 0.4572(2) 1.20332(12) 0.48622(10) 0.0221(4) Uani 1 1 d . . .
H37C H 0.4017 1.1648 0.5004 0.027 Uiso 1 1 calc R . .
H37D H 0.4124 1.2557 0.4969 0.027 Uiso 1 1 calc R . .
C38 C 0.5696(2) 1.18897(12) 0.53047(10) 0.0265(5) Uani 1 1 d . . .
H38D H 0.6135 1.1366 0.5217 0.040 Uiso 1 1 calc R . .
H38E H 0.5432 1.1934 0.5802 0.040 Uiso 1 1 calc R . .
H38F H 0.6245 1.2277 0.5180 0.040 Uiso 1 1 calc R . .
C39 C 0.48541(19) 1.27137(11) 0.37139(10) 0.0205(4) Uani 1 1 d . . .
H39C H 0.4202 1.3109 0.3919 0.025 Uiso 1 1 calc R . .
H39D H 0.4654 1.2633 0.3225 0.025 Uiso 1 1 calc R . .
C40 C 0.6079(2) 1.30318(12) 0.37054(11) 0.0265(5) Uani 1 1 d . . .
H40D H 0.6058 1.3480 0.3382 0.040 Uiso 1 1 calc R . .
H40E H 0.6746 1.2625 0.3552 0.040 Uiso 1 1 calc R . .
H40F H 0.6222 1.3196 0.4178 0.040 Uiso 1 1 calc R . .
C41 C 0.49247(19) 0.94452(11) 0.18643(9) 0.0161(4) Uani 1 1 d . . .
C42 C 0.38654(19) 0.97636(11) 0.22564(9) 0.0179(4) Uani 1 1 d . . .
H42 H 0.3790 0.9632 0.2740 0.022 Uiso 1 1 calc R . .
C43 C 0.29253(19) 1.02624(11) 0.19657(10) 0.0198(4) Uani 1 1 d . . .
H43 H 0.2225 1.0464 0.2253 0.024 Uiso 1 1 calc R . .
C44 C 0.29863(19) 1.04795(11) 0.12466(10) 0.0179(4) Uani 1 1 d . . .
C45 C 0.40324(19) 1.01380(11) 0.08460(10) 0.0185(4) Uani 1 1 d . . .
H45 H 0.4102 1.0253 0.0358 0.022 Uiso 1 1 calc R . .
C46 C 0.49602(19) 0.96388(11) 0.11498(10) 0.0185(4) Uani 1 1 d . . .
H46 H 0.5648 0.9419 0.0861 0.022 Uiso 1 1 calc R . .
C47 C 0.0992(2) 1.13326(12) 0.13667(11) 0.0238(5) Uani 1 1 d . . .
H47C H 0.0634 1.1828 0.1143 0.029 Uiso 1 1 calc R . .
H47D H 0.1237 1.1456 0.1837 0.029 Uiso 1 1 calc R . .
C48 C 0.0001(2) 1.07992(15) 0.14529(12) 0.0353(5) Uani 1 1 d . . .
H48D H -0.0330 1.0730 0.0997 0.053 Uiso 1 1 calc R . .
H48E H -0.0663 1.1033 0.1778 0.053 Uiso 1 1 calc R . .
H48F H 0.0360 1.0292 0.1640 0.053 Uiso 1 1 calc R . .
C49 C 0.2102(2) 1.11404(12) 0.01929(10) 0.0223(4) Uani 1 1 d . . .
H49C H 0.2931 1.1249 0.0027 0.027 Uiso 1 1 calc R . .
H49D H 0.1510 1.1611 0.0092 0.027 Uiso 1 1 calc R . .
C50 C 0.1777(2) 1.04654(13) -0.02237(11) 0.0273(5) Uani 1 1 d . . .
H50D H 0.1851 1.0589 -0.0726 0.041 Uiso 1 1 calc R . .
H50E H 0.0929 1.0381 -0.0094 0.041 Uiso 1 1 calc R . .
H50F H 0.2342 0.9992 -0.0120 0.041 Uiso 1 1 calc R . .
N1A N 0.07621(17) 0.09269(10) 0.35374(9) 0.0240(4) Uani 1 1 d . . .
N2A N 0.57952(16) 0.24418(10) 0.15345(8) 0.0207(4) Uani 1 1 d . . .
N3A N 0.12806(17) 0.77359(10) 0.18622(9) 0.0226(4) Uani 1 1 d . . .
N4A N -0.45260(17) 0.57196(10) 0.31154(9) 0.0227(4) Uani 1 1 d . . .
C1A C 0.03843(19) 0.41204(11) 0.26160(10) 0.0182(4) Uani 1 1 d . . .
C2A C 0.13284(19) 0.44416(11) 0.22793(9) 0.0179(4) Uani 1 1 d . . .
C11A C 0.05110(19) 0.32957(11) 0.28686(9) 0.0179(4) Uani 1 1 d . . .
C12A C -0.04597(19) 0.28573(11) 0.28171(9) 0.0187(4) Uani 1 1 d . . .
H12A H -0.1195 0.3097 0.2618 0.022 Uiso 1 1 calc R . .
C13A C -0.03905(19) 0.20935(11) 0.30438(10) 0.0194(4) Uani 1 1 d . . .
H13A H -0.1079 0.1824 0.3003 0.023 Uiso 1 1 calc R . .
C14A C 0.06787(19) 0.17046(11) 0.33342(10) 0.0179(4) Uani 1 1 d . . .
C15A C 0.16543(19) 0.21427(11) 0.34025(10) 0.0187(4) Uani 1 1 d . . .
H15A H 0.2386 0.1906 0.3607 0.022 Uiso 1 1 calc R . .
C16A C 0.15612(19) 0.29109(11) 0.31756(9) 0.0182(4) Uani 1 1 d . . .
H16A H 0.2236 0.3188 0.3230 0.022 Uiso 1 1 calc R . .
C17A C -0.0370(2) 0.05755(12) 0.36620(12) 0.0278(5) Uani 1 1 d . . .
H17A H -0.0141 0.0016 0.3777 0.033 Uiso 1 1 calc R . .
H17B H -0.0809 0.0609 0.3221 0.033 Uiso 1 1 calc R . .
C18A C -0.1254(2) 0.09395(13) 0.42419(12) 0.0346(6) Uani 1 1 d . . .
H18A H -0.1467 0.1499 0.4145 0.052 Uiso 1 1 calc R . .
H18B H -0.0862 0.0863 0.4691 0.052 Uiso 1 1 calc R . .
H18C H -0.2004 0.0691 0.4264 0.052 Uiso 1 1 calc R . .
C19A C 0.1884(2) 0.05188(12) 0.38227(11) 0.0245(5) Uani 1 1 d . . .
H19A H 0.2604 0.0693 0.3562 0.029 Uiso 1 1 calc R . .
H19B H 0.1917 -0.0047 0.3745 0.029 Uiso 1 1 calc R . .
C20A C 0.1986(2) 0.06480(13) 0.45992(11) 0.0304(5) Uani 1 1 d . . .
H20A H 0.2047 0.1198 0.4676 0.046 Uiso 1 1 calc R . .
H20B H 0.2723 0.0323 0.4763 0.046 Uiso 1 1 calc R . .
H20C H 0.1254 0.0506 0.4860 0.046 Uiso 1 1 calc R . .
C21A C 0.24838(19) 0.39526(11) 0.20252(9) 0.0176(4) Uani 1 1 d . . .
C22A C 0.24876(19) 0.32338(11) 0.17011(9) 0.0182(4) Uani 1 1 d . . .
H22A H 0.1722 0.3076 0.1601 0.022 Uiso 1 1 calc R . .
C23A C 0.35555(19) 0.27494(11) 0.15232(10) 0.0191(4) Uani 1 1 d . . .
H23A H 0.3509 0.2267 0.1307 0.023 Uiso 1 1 calc R . .
C24A C 0.47192(19) 0.29539(11) 0.16551(9) 0.0180(4) Uani 1 1 d . . .
C25A C 0.47321(19) 0.37018(12) 0.19309(10) 0.0194(4) Uani 1 1 d . . .
H25A H 0.5496 0.3883 0.1991 0.023 Uiso 1 1 calc R . .
C26A C 0.3640(2) 0.41728(11) 0.21148(10) 0.0202(4) Uani 1 1 d . . .
H26A H 0.3679 0.4667 0.2310 0.024 Uiso 1 1 calc R . .
C27A C 0.5786(2) 0.17230(12) 0.11540(10) 0.0232(4) Uani 1 1 d . . .
H27A H 0.5119 0.1448 0.1364 0.028 Uiso 1 1 calc R . .
H27B H 0.6577 0.1382 0.1215 0.028 Uiso 1 1 calc R . .
C28A C 0.5600(2) 0.18465(13) 0.03705(11) 0.0285(5) Uani 1 1 d . . .
H28A H 0.5659 0.1340 0.0145 0.043 Uiso 1 1 calc R . .
H28B H 0.6237 0.2136 0.0161 0.043 Uiso 1 1 calc R . .
H28C H 0.4786 0.2143 0.0304 0.043 Uiso 1 1 calc R . .
C29A C 0.6976(2) 0.26387(12) 0.17160(11) 0.0241(5) Uani 1 1 d . . .
H29A H 0.7512 0.2153 0.1843 0.029 Uiso 1 1 calc R . .
H29B H 0.6849 0.2971 0.2135 0.029 Uiso 1 1 calc R . .
C30A C 0.7637(3) 0.30603(16) 0.11374(12) 0.0415(6) Uani 1 1 d . . .
H30A H 0.7864 0.2711 0.0742 0.062 Uiso 1 1 calc R . .
H30B H 0.8382 0.3220 0.1315 0.062 Uiso 1 1 calc R . .
H30C H 0.7092 0.3522 0.0983 0.062 Uiso 1 1 calc R . .
C31A C -0.08758(19) 0.45542(11) 0.27461(10) 0.0184(4) Uani 1 1 d . . .
C32A C -0.15321(19) 0.44984(11) 0.33879(10) 0.0190(4) Uani 1 1 d . . .
H32A H -0.1148 0.4192 0.3754 0.023 Uiso 1 1 calc R . .
C33A C -0.27198(19) 0.48731(11) 0.35105(10) 0.0199(4) Uani 1 1 d . . .
H33A H -0.3125 0.4824 0.3958 0.024 Uiso 1 1 calc R . .
C34A C -0.3342(2) 0.53277(11) 0.29821(10) 0.0196(4) Uani 1 1 d . . .
C35A C -0.26931(19) 0.53747(11) 0.23280(10) 0.0205(4) Uani 1 1 d . . .
H35A H -0.3079 0.5669 0.1955 0.025 Uiso 1 1 calc R . .
C36A C -0.14986(19) 0.49967(12) 0.22219(10) 0.0206(4) Uani 1 1 d . . .
H36A H -0.1088 0.5040 0.1775 0.025 Uiso 1 1 calc R . .
C37A C -0.5342(2) 0.54023(12) 0.36443(11) 0.0262(5) Uani 1 1 d . . .
H37A H -0.5041 0.4843 0.3721 0.031 Uiso 1 1 calc R . .
H37B H -0.6177 0.5443 0.3464 0.031 Uiso 1 1 calc R . .
C38A C -0.5429(2) 0.58146(13) 0.43447(11) 0.0310(5) Uani 1 1 d . . .
H38A H -0.5721 0.6370 0.4274 0.047 Uiso 1 1 calc R . .
H38B H -0.4614 0.5752 0.4541 0.047 Uiso 1 1 calc R . .
H38C H -0.6007 0.5586 0.4669 0.047 Uiso 1 1 calc R . .
C39A C -0.5102(2) 0.62237(12) 0.25681(11) 0.0254(5) Uani 1 1 d . . .
H39A H -0.5488 0.5903 0.2246 0.030 Uiso 1 1 calc R . .
H39B H -0.4458 0.6464 0.2294 0.030 Uiso 1 1 calc R . .
C40A C -0.6074(2) 0.68651(13) 0.28587(12) 0.0305(5) Uani 1 1 d . . .
H40A H -0.6385 0.7209 0.2475 0.046 Uiso 1 1 calc R . .
H40B H -0.5708 0.7168 0.3197 0.046 Uiso 1 1 calc R . .
H40C H -0.6754 0.6632 0.3092 0.046 Uiso 1 1 calc R . .
C41A C 0.12870(19) 0.52994(11) 0.21658(10) 0.0187(4) Uani 1 1 d . . .
C42A C 0.0786(2) 0.58385(12) 0.26765(10) 0.0204(4) Uani 1 1 d . . .
H42A H 0.0445 0.5651 0.3104 0.024 Uiso 1 1 calc R . .
C43A C 0.07712(19) 0.66316(11) 0.25787(10) 0.0196(4) Uani 1 1 d . . .
H43A H 0.0416 0.6974 0.2939 0.024 Uiso 1 1 calc R . .
C44A C 0.12717(19) 0.69463(11) 0.19564(10) 0.0181(4) Uani 1 1 d . . .
C45A C 0.17830(19) 0.64047(11) 0.14420(10) 0.0200(4) Uani 1 1 d . . .
H45A H 0.2127 0.6587 0.1013 0.024 Uiso 1 1 calc R . .
C46A C 0.17903(19) 0.56116(12) 0.15541(10) 0.0198(4) Uani 1 1 d . . .
H46A H 0.2154 0.5265 0.1199 0.024 Uiso 1 1 calc R . .
C47A C 0.0677(2) 0.82946(12) 0.23748(11) 0.0243(5) Uani 1 1 d . . .
H47A H -0.0060 0.8094 0.2589 0.029 Uiso 1 1 calc R . .
H47B H 0.0395 0.8792 0.2130 0.029 Uiso 1 1 calc R . .
C48A C 0.1506(2) 0.84537(14) 0.29556(12) 0.0336(5) Uani 1 1 d . . .
H48A H 0.2230 0.8664 0.2749 0.050 Uiso 1 1 calc R . .
H48B H 0.1772 0.7967 0.3210 0.050 Uiso 1 1 calc R . .
H48C H 0.1049 0.8833 0.3280 0.050 Uiso 1 1 calc R . .
C49A C 0.1971(2) 0.80581(12) 0.12825(11) 0.0229(4) Uani 1 1 d . . .
H49A H 0.2678 0.7667 0.1134 0.028 Uiso 1 1 calc R . .
H49B H 0.2304 0.8521 0.1445 0.028 Uiso 1 1 calc R . .
C50A C 0.1196(2) 0.82939(14) 0.06526(12) 0.0342(5) Uani 1 1 d . . .
H50A H 0.1690 0.8540 0.0293 0.051 Uiso 1 1 calc R . .
H50B H 0.0473 0.8663 0.0800 0.051 Uiso 1 1 calc R . .
H50C H 0.0928 0.7830 0.0461 0.051 Uiso 1 1 calc R . .

loop_
_atom_site_aniso_label
_atom_site_aniso_U_11
_atom_site_aniso_U_22
_atom_site_aniso_U_33
_atom_site_aniso_U_23
_atom_site_aniso_U_13
_atom_site_aniso_U_12
N1 0.0246(10) 0.0191(9) 0.0258(9) 0.0030(7) -0.0096(7) -0.0003(7)
N2 0.0262(10) 0.0184(8) 0.0245(9) -0.0060(7) -0.0013(7) 0.0009(7)
N3 0.0198(9) 0.0227(9) 0.0190(8) 0.0010(7) -0.0007(7) 0.0050(7)
N4 0.0274(10) 0.0150(8) 0.0186(8) -0.0016(6) 0.0007(7) -0.0014(7)
C1 0.0196(11) 0.0145(9) 0.0164(9) 0.0009(7) -0.0005(8) -0.0019(8)
C2 0.0194(10) 0.0137(9) 0.0163(9) 0.0009(7) -0.0001(8) -0.0002(8)
C11 0.0197(10) 0.0150(9) 0.0123(8) -0.0008(7) -0.0006(7) 0.0010(8)
C12 0.0217(11) 0.0135(9) 0.0190(9) -0.0017(7) -0.0004(8) -0.0027(8)
C13 0.0179(10) 0.0181(10) 0.0187(9) -0.0033(8) -0.0043(8) -0.0021(8)
C14 0.0179(10) 0.0166(9) 0.0155(9) 0.0002(7) -0.0018(8) 0.0023(8)
C15 0.0207(11) 0.0123(9) 0.0202(9) 0.0018(7) -0.0018(8) -0.0016(8)
C16 0.0198(11) 0.0158(9) 0.0165(9) -0.0029(7) -0.0038(8) -0.0019(8)
C17 0.0263(12) 0.0157(9) 0.0252(10) 0.0042(8) -0.0055(9) 0.0044(8)
C18 0.0311(13) 0.0289(12) 0.0332(12) 0.0012(10) -0.0019(10) -0.0039(10)
C19 0.0236(12) 0.0252(11) 0.0214(10) 0.0047(8) -0.0073(9) 0.0017(9)
C20 0.0241(13) 0.0440(14) 0.0454(14) 0.0061(12) -0.0069(11) -0.0029(11)
C21 0.0211(11) 0.0159(9) 0.0127(9) 0.0016(7) -0.0024(7) 0.0002(8)
C22 0.0202(11) 0.0182(10) 0.0150(9) -0.0003(7) -0.0028(8) -0.0007(8)
C23 0.0179(11) 0.0186(10) 0.0186(9) -0.0004(8) -0.0005(8) 0.0009(8)
C24 0.0265(11) 0.0133(9) 0.0136(9) -0.0011(7) 0.0009(8) 0.0021(8)
C25 0.0238(11) 0.0168(9) 0.0170(9) -0.0017(7) -0.0052(8) -0.0009(8)
C26 0.0183(11) 0.0174(9) 0.0179(9) 0.0003(7) -0.0022(8) 0.0022(8)
C27 0.0281(12) 0.0166(10) 0.0252(10) -0.0026(8) 0.0028(9) 0.0028(9)
C28 0.0354(14) 0.0250(11) 0.0284(11) 0.0004(9) 0.0039(10) 0.0010(10)
C29 0.0340(13) 0.0223(11) 0.0251(11) -0.0086(9) -0.0024(9) 0.0021(9)
C30 0.0408(16) 0.0289(12) 0.0549(16) -0.0006(11) -0.0104(13) -0.0081(11)
C31 0.0172(10) 0.0161(9) 0.0161(9) 0.0001(7) -0.0047(8) -0.0018(8)
C32 0.0247(11) 0.0154(9) 0.0153(9) 0.0030(7) -0.0033(8) -0.0021(8)
C33 0.0224(11) 0.0173(10) 0.0143(9) -0.0005(7) -0.0009(8) -0.0039(8)
C34 0.0174(10) 0.0138(9) 0.0189(9) -0.0005(7) -0.0035(8) -0.0008(8)
C35 0.0262(12) 0.0148(9) 0.0177(9) 0.0034(7) -0.0036(8) -0.0039(8)
C36 0.0230(11) 0.0190(10) 0.0132(9) 0.0003(7) 0.0016(8) -0.0023(8)
C37 0.0301(12) 0.0163(9) 0.0189(10) -0.0052(8) 0.0051(8) -0.0014(8)
C38 0.0368(14) 0.0246(11) 0.0200(10) -0.0032(8) 0.0011(9) -0.0119(10)
C39 0.0254(11) 0.0121(9) 0.0228(10) 0.0008(8) -0.0027(8) 0.0016(8)
C40 0.0297(13) 0.0228(11) 0.0281(11) 0.0013(9) -0.0051(9) -0.0068(9)
C41 0.0188(10) 0.0151(9) 0.0143(9) -0.0006(7) -0.0013(8) -0.0020(8)
C42 0.0220(11) 0.0180(9) 0.0133(9) -0.0003(7) -0.0009(8) -0.0011(8)
C43 0.0211(11) 0.0199(10) 0.0171(9) -0.0033(8) 0.0009(8) 0.0014(8)
C44 0.0192(11) 0.0149(9) 0.0196(9) -0.0005(7) -0.0044(8) -0.0008(8)
C45 0.0214(11) 0.0188(10) 0.0143(9) 0.0000(7) -0.0010(8) 0.0009(8)
C46 0.0221(11) 0.0164(9) 0.0158(9) -0.0017(7) -0.0016(8) 0.0023(8)
C47 0.0199(11) 0.0234(10) 0.0252(10) -0.0006(8) -0.0014(8) 0.0074(9)
C48 0.0242(13) 0.0426(14) 0.0377(13) -0.0067(11) 0.0026(10) -0.0003(11)
C49 0.0230(11) 0.0204(10) 0.0216(10) 0.0048(8) -0.0028(8) 0.0032(8)
C50 0.0267(12) 0.0317(12) 0.0231(10) 0.0014(9) -0.0061(9) -0.0011(10)
N1A 0.0207(10) 0.0184(9) 0.0334(10) 0.0018(7) -0.0064(8) -0.0030(7)
N2A 0.0202(9) 0.0196(8) 0.0217(8) -0.0011(7) -0.0024(7) 0.0002(7)
N3A 0.0263(10) 0.0153(8) 0.0253(9) -0.0006(7) 0.0008(7) -0.0008(7)
N4A 0.0206(10) 0.0205(9) 0.0253(9) 0.0025(7) 0.0002(7) 0.0023(7)
C1A 0.0202(11) 0.0184(10) 0.0158(9) -0.0003(7) -0.0019(8) -0.0013(8)
C2A 0.0212(11) 0.0180(10) 0.0144(9) 0.0005(7) -0.0024(8) -0.0022(8)
C11A 0.0209(11) 0.0175(10) 0.0151(9) -0.0002(7) -0.0003(8) -0.0026(8)
C12A 0.0195(11) 0.0204(10) 0.0156(9) -0.0013(7) -0.0029(8) -0.0001(8)
C13A 0.0192(11) 0.0174(10) 0.0223(10) -0.0027(8) -0.0021(8) -0.0036(8)
C14A 0.0218(11) 0.0144(9) 0.0172(9) -0.0004(7) -0.0004(8) -0.0011(8)
C15A 0.0174(10) 0.0210(10) 0.0171(9) 0.0015(8) -0.0022(8) -0.0008(8)
C16A 0.0175(10) 0.0213(10) 0.0164(9) -0.0014(8) 0.0001(8) -0.0049(8)
C17A 0.0255(12) 0.0153(10) 0.0433(13) 0.0060(9) -0.0065(10) -0.0046(9)
C18A 0.0301(14) 0.0278(12) 0.0455(14) 0.0101(10) -0.0012(11) -0.0051(10)
C19A 0.0237(12) 0.0177(10) 0.0310(11) 0.0014(8) -0.0008(9) 0.0000(8)
C20A 0.0303(13) 0.0319(12) 0.0286(11) 0.0047(9) -0.0016(10) -0.0034(10)
C21A 0.0232(11) 0.0161(9) 0.0132(9) 0.0021(7) 0.0002(8) -0.0025(8)
C22A 0.0181(10) 0.0203(10) 0.0167(9) 0.0014(8) -0.0017(8) -0.0043(8)
C23A 0.0236(11) 0.0170(9) 0.0165(9) -0.0018(7) -0.0019(8) -0.0017(8)
C24A 0.0216(11) 0.0165(9) 0.0152(9) 0.0025(7) -0.0019(8) -0.0009(8)
C25A 0.0177(11) 0.0216(10) 0.0199(9) 0.0003(8) -0.0028(8) -0.0056(8)
C26A 0.0257(12) 0.0153(9) 0.0196(9) -0.0001(8) -0.0027(8) -0.0027(8)
C27A 0.0254(12) 0.0169(10) 0.0254(10) -0.0003(8) -0.0015(9) 0.0042(8)
C28A 0.0306(13) 0.0307(12) 0.0235(11) -0.0039(9) 0.0015(9) -0.0020(10)
C29A 0.0213(12) 0.0254(11) 0.0244(10) 0.0007(8) -0.0025(9) 0.0012(9)
C30A 0.0441(17) 0.0528(16) 0.0318(13) -0.0014(11) 0.0037(11) -0.0239(13)
C31A 0.0191(11) 0.0150(9) 0.0215(10) -0.0009(8) -0.0021(8) -0.0030(8)
C32A 0.0229(11) 0.0142(9) 0.0195(9) 0.0012(7) -0.0019(8) -0.0009(8)
C33A 0.0228(11) 0.0175(10) 0.0191(10) 0.0003(8) 0.0016(8) -0.0032(8)
C34A 0.0201(11) 0.0157(9) 0.0233(10) -0.0006(8) -0.0014(8) -0.0029(8)
C35A 0.0220(11) 0.0188(10) 0.0205(10) 0.0038(8) -0.0055(8) -0.0007(8)
C36A 0.0221(11) 0.0221(10) 0.0173(9) 0.0034(8) 0.0015(8) -0.0037(9)
C37A 0.0245(12) 0.0224(11) 0.0312(11) 0.0010(9) -0.0004(9) -0.0022(9)
C38A 0.0292(13) 0.0316(12) 0.0296(11) 0.0014(9) 0.0036(10) 0.0032(10)
C39A 0.0259(12) 0.0212(10) 0.0285(11) 0.0019(9) -0.0057(9) 0.0000(9)
C40A 0.0250(12) 0.0243(11) 0.0412(13) 0.0041(10) -0.0086(10) 0.0020(9)
C41A 0.0183(11) 0.0186(10) 0.0191(9) -0.0009(8) -0.0026(8) -0.0018(8)
C42A 0.0234(11) 0.0204(10) 0.0179(9) -0.0003(8) 0.0011(8) -0.0056(8)
C43A 0.0198(11) 0.0183(10) 0.0210(10) -0.0044(8) 0.0000(8) -0.0030(8)
C44A 0.0162(10) 0.0168(9) 0.0211(9) 0.0007(8) -0.0044(8) -0.0008(8)
C45A 0.0235(11) 0.0189(10) 0.0165(9) 0.0030(8) 0.0017(8) -0.0012(8)
C46A 0.0215(11) 0.0192(10) 0.0172(9) -0.0027(8) -0.0013(8) 0.0029(8)
C47A 0.0261(12) 0.0146(10) 0.0308(11) -0.0022(8) 0.0003(9) 0.0016(8)
C48A 0.0308(14) 0.0314(12) 0.0393(13) -0.0121(10) 0.0042(10) -0.0079(10)
C49A 0.0211(11) 0.0162(10) 0.0308(11) 0.0023(8) -0.0013(9) -0.0006(8)
C50A 0.0323(14) 0.0347(13) 0.0334(12) 0.0116(10) 0.0006(10) 0.0002(10)

loop_
_atom_type_symbol
_atom_type_description
_atom_type_scat_dispersion_real
_atom_type_scat_dispersion_imag
_atom_type_scat_source
C C 0.0181 0.0091 'International Tables Vol C Tables 4.2.6.8 and 6.1.1.4'
H H 0.0000 0.0000 'International Tables Vol C Tables 4.2.6.8 and 6.1.1.4'
N N 0.0311 0.0180 'International Tables Vol C Tables 4.2.6.8 and 6.1.1.4'

loop_
_geom_angle_atom_site_label_1
_geom_angle_atom_site_label_2
_geom_angle_atom_site_label_3
_geom_angle
_geom_angle_site_symmetry_1
_geom_angle_site_symmetry_3
C14 N1 C17 121.63(17) . .
C14 N1 C19 122.38(17) . .
C17 N1 C19 115.82(16) . .
C24 N2 C27 121.61(17) . .
C24 N2 C29 122.54(18) . .
C27 N2 C29 115.48(17) . .
C44 N3 C47 120.54(17) . .
C44 N3 C49 120.69(17) . .
C47 N3 C49 117.68(16) . .
C34 N4 C37 120.33(16) . .
C34 N4 C39 120.89(17) . .
C39 N4 C37 117.52(16) . .
C2 C1 C11 124.10(18) . .
C2 C1 C31 121.09(18) . .
C31 C1 C11 114.77(16) . .
C1 C2 C21 123.07(18) . .
C1 C2 C41 122.22(18) . .
C21 C2 C41 114.70(16) . .
C12 C11 C1 121.15(17) . .
C12 C11 C16 116.34(17) . .
C16 C11 C1 122.37(18) . .
C13 C12 C11 122.16(18) . .
C12 C13 C14 121.35(18) . .
N1 C14 C13 120.99(18) . .
N1 C14 C15 122.46(18) . .
C13 C14 C15 116.55(17) . .
C16 C15 C14 121.17(18) . .
C15 C16 C11 122.34(18) . .
N1 C17 C18 113.46(18) . .
N1 C19 C20 113.21(18) . .
C22 C21 C2 121.57(18) . .
C26 C21 C2 122.10(19) . .
C26 C21 C22 116.31(18) . .
C23 C22 C21 122.24(19) . .
C22 C23 C24 121.18(19) . .
N2 C24 C23 121.80(19) . .
N2 C24 C25 121.79(18) . .
C25 C24 C23 116.41(17) . .
C26 C25 C24 121.25(18) . .
C25 C26 C21 122.6(2) . .
N2 C27 C28 114.09(17) . .
N2 C29 C30 113.29(18) . .
C32 C31 C1 121.46(17) . .
C36 C31 C1 122.30(17) . .
C36 C31 C32 116.23(18) . .
C33 C32 C31 122.48(18) . .
C32 C33 C34 121.29(18) . .
N4 C34 C33 121.52(18) . .
N4 C34 C35 121.91(18) . .
C33 C34 C35 116.57(18) . .
C36 C35 C34 120.89(18) . .
C35 C36 C31 122.35(18) . .
N4 C37 C38 115.34(19) . .
N4 C39 C40 114.37(17) . .
C42 C41 C2 122.82(17) . .
C46 C41 C2 121.15(18) . .
C46 C41 C42 116.00(17) . .
C43 C42 C41 122.49(18) . .
C42 C43 C44 121.27(19) . .
N3 C44 C43 122.42(19) . .
N3 C44 C45 121.28(17) . .
C45 C44 C43 116.28(17) . .
C46 C45 C44 121.27(17) . .
C45 C46 C41 122.61(19) . .
N3 C47 C48 114.57(18) . .
N3 C49 C50 114.83(17) . .
C14A N1A C17A 119.15(18) . .
C14A N1A C19A 120.99(18) . .
C19A N1A C17A 117.48(17) . .
C24A N2A C27A 120.62(17) . .
C24A N2A C29A 121.23(17) . .
C29A N2A C27A 117.85(17) . .
C44A N3A C47A 121.51(18) . .
C44A N3A C49A 122.37(18) . .
C49A N3A C47A 115.93(16) . .
C34A N4A C37A 119.13(17) . .
C34A N4A C39A 118.91(18) . .
C39A N4A C37A 117.37(18) . .
C2A C1A C11A 123.03(19) . .
C2A C1A C31A 123.32(18) . .
C11A C1A C31A 113.62(18) . .
C1A C2A C21A 121.57(18) . .
C1A C2A C41A 122.54(19) . .
C21A C2A C41A 115.85(18) . .
C12A C11A C1A 120.39(18) . .
C16A C11A C1A 123.83(18) . .
C16A C11A C12A 115.77(18) . .
C13A C12A C11A 122.69(18) . .
C12A C13A C14A 121.22(19) . .
N1A C14A C13A 121.06(19) . .
N1A C14A C15A 122.20(18) . .
C13A C14A C15A 116.74(18) . .
C16A C15A C14A 121.02(18) . .
C15A C16A C11A 122.52(19) . .
N1A C17A C18A 115.47(18) . .
N1A C19A C20A 113.97(19) . .
C22A C21A C2A 122.50(18) . .
C26A C21A C2A 121.68(18) . .
C26A C21A C22A 115.80(19) . .
C23A C22A C21A 122.53(19) . .
C22A C23A C24A 121.31(18) . .
N2A C24A C23A 121.77(18) . .
N2A C24A C25A 121.55(18) . .
C23A C24A C25A 116.67(19) . .
C26A C25A C24A 120.55(19) . .
C25A C26A C21A 122.85(18) . .
N2A C27A C28A 114.07(17) . .
N2A C29A C30A 114.36(18) . .
C32A C31A C1A 121.59(17) . .
C32A C31A C36A 116.20(19) . .
C36A C31A C1A 122.09(18) . .
C33A C32A C31A 122.48(18) . .
C32A C33A C34A 121.19(19) . .
N4A C34A C33A 120.82(19) . .
N4A C34A C35A 122.51(18) . .
C35A C34A C33A 116.66(19) . .
C36A C35A C34A 120.86(18) . .
C35A C36A C31A 122.60(19) . .
N4A C37A C38A 113.55(18) . .
N4A C39A C40A 112.80(18) . .
C42A C41A C2A 122.17(18) . .
C46A C41A C2A 121.81(18) . .
C46A C41A C42A 115.97(18) . .
C43A C42A C41A 122.28(19) . .
C42A C43A C44A 121.61(19) . .
N3A C44A C43A 121.81(18) . .
N3A C44A C45A 121.90(19) . .
C43A C44A C45A 116.28(18) . .
C46A C45A C44A 120.98(19) . .
C45A C46A C41A 122.87(19) . .
N3A C47A C48A 113.55(18) . .
N3A C49A C50A 113.03(18) . .

loop_
_geom_bond_atom_site_label_1
_geom_bond_atom_site_label_2
_geom_bond_distance
_geom_bond_site_symmetry_2
N1 C14 1.381(2) .
N1 C17 1.448(3) .
N1 C19 1.455(3) .
N2 C24 1.379(3) .
N2 C27 1.449(3) .
N2 C29 1.450(3) .
N3 C44 1.381(3) .
N3 C47 1.459(3) .
N3 C49 1.463(2) .
N4 C34 1.385(3) .
N4 C37 1.463(2) .
N4 C39 1.452(2) .
C1 C2 1.361(3) .
C1 C11 1.494(3) .
C1 C31 1.490(3) .
C2 C21 1.487(3) .
C2 C41 1.489(3) .
C11 C12 1.397(3) .
C11 C16 1.400(3) .
C12 C13 1.389(3) .
C13 C14 1.409(3) .
C14 C15 1.409(3) .
C15 C16 1.388(3) .
C17 C18 1.526(3) .
C19 C20 1.519(3) .
C21 C22 1.399(3) .
C21 C26 1.390(3) .
C22 C23 1.385(3) .
C23 C24 1.413(3) .
C24 C25 1.407(3) .
C25 C26 1.384(3) .
C27 C28 1.525(3) .
C29 C30 1.518(3) .
C31 C32 1.399(3) .
C31 C36 1.395(3) .
C32 C33 1.378(3) .
C33 C34 1.409(3) .
C34 C35 1.412(3) .
C35 C36 1.390(3) .
C37 C38 1.523(3) .
C39 C40 1.523(3) .
C41 C42 1.401(3) .
C41 C46 1.399(3) .
C42 C43 1.382(3) .
C43 C44 1.417(3) .
C44 C45 1.410(3) .
C45 C46 1.385(3) .
C47 C48 1.524(3) .
C49 C50 1.524(3) .
N1A C14A 1.386(3) .
N1A C17A 1.466(3) .
N1A C19A 1.458(3) .
N2A C24A 1.386(3) .
N2A C27A 1.459(3) .
N2A C29A 1.449(3) .
N3A C44A 1.378(3) .
N3A C47A 1.459(3) .
N3A C49A 1.454(3) .
N4A C34A 1.393(3) .
N4A C37A 1.463(3) .
N4A C39A 1.460(2) .
C1A C2A 1.368(3) .
C1A C11A 1.488(3) .
C1A C31A 1.490(3) .
C2A C21A 1.487(3) .
C2A C41A 1.492(3) .
C11A C12A 1.403(3) .
C11A C16A 1.400(3) .
C12A C13A 1.376(3) .
C13A C14A 1.404(3) .
C14A C15A 1.411(3) .
C15A C16A 1.382(3) .
C17A C18A 1.520(3) .
C19A C20A 1.519(3) .
C21A C22A 1.404(3) .
C21A C26A 1.397(3) .
C22A C23A 1.374(3) .
C23A C24A 1.411(3) .
C24A C25A 1.413(3) .
C25A C26A 1.386(3) .
C27A C28A 1.529(3) .
C29A C30A 1.519(3) .
C31A C32A 1.397(3) .
C31A C36A 1.397(3) .
C32A C33A 1.383(3) .
C33A C34A 1.412(3) .
C34A C35A 1.411(3) .
C35A C36A 1.388(3) .
C37A C38A 1.525(3) .
C39A C40A 1.521(3) .
C41A C42A 1.403(3) .
C41A C46A 1.396(3) .
C42A C43A 1.381(3) .
C43A C44A 1.413(3) .
C44A C45A 1.413(3) .
C45A C46A 1.385(3) .
C47A C48A 1.528(3) .
C49A C50A 1.528(3) .

loop_
_geom_torsion_atom_site_label_1
_geom_torsion_atom_site_label_2
_geom_torsion_atom_site_label_3
_geom_torsion_atom_site_label_4
_geom_torsion
_geom_torsion_site_symmetry_1
_geom_torsion_site_symmetry_2
_geom_torsion_site_symmetry_3
_geom_torsion_site_symmetry_4
N1 C14 C15 C16 178.61(19) . . . .
N2 C24 C25 C26 -179.77(18) . . . .
N3 C44 C45 C46 176.55(19) . . . .
N4 C34 C35 C36 -175.38(19) . . . .
C1 C2 C21 C22 -43.9(3) . . . .
C1 C2 C21 C26 137.8(2) . . . .
C1 C2 C41 C42 -43.6(3) . . . .
C1 C2 C41 C46 138.7(2) . . . .
C1 C11 C12 C13 176.50(19) . . . .
C1 C11 C16 C15 -174.54(18) . . . .
C1 C31 C32 C33 -175.63(19) . . . .
C1 C31 C36 C35 176.14(19) . . . .
C2 C1 C11 C12 144.0(2) . . . .
C2 C1 C11 C16 -40.5(3) . . . .
C2 C1 C31 C32 131.6(2) . . . .
C2 C1 C31 C36 -47.2(3) . . . .
C2 C21 C22 C23 -179.05(18) . . . .
C2 C21 C26 C25 -179.59(18) . . . .
C2 C41 C42 C43 179.97(19) . . . .
C2 C41 C46 C45 -179.81(19) . . . .
C11 C1 C2 C21 -15.0(3) . . . .
C11 C1 C2 C41 164.43(19) . . . .
C11 C1 C31 C32 -46.3(3) . . . .
C11 C1 C31 C36 134.9(2) . . . .
C11 C12 C13 C14 -3.0(3) . . . .
C12 C11 C16 C15 1.2(3) . . . .
C12 C13 C14 N1 -176.73(19) . . . .
C12 C13 C14 C15 3.2(3) . . . .
C13 C14 C15 C16 -1.3(3) . . . .
C14 N1 C17 C18 -91.7(2) . . . .
C14 N1 C19 C20 -95.8(2) . . . .
C14 C15 C16 C11 -0.9(3) . . . .
C16 C11 C12 C13 0.7(3) . . . .
C17 N1 C14 C13 -174.01(19) . . . .
C17 N1 C14 C15 6.1(3) . . . .
C17 N1 C19 C20 88.8(2) . . . .
C19 N1 C14 C13 11.0(3) . . . .
C19 N1 C14 C15 -168.9(2) . . . .
C19 N1 C17 C18 83.6(2) . . . .
C21 C2 C41 C42 135.8(2) . . . .
C21 C2 C41 C46 -41.8(3) . . . .
C21 C22 C23 C24 -0.8(3) . . . .
C22 C21 C26 C25 2.0(3) . . . .
C22 C23 C24 N2 -178.90(18) . . . .
C22 C23 C24 C25 0.8(3) . . . .
C23 C24 C25 C26 0.5(3) . . . .
C24 N2 C27 C28 -89.0(2) . . . .
C24 N2 C29 C30 -97.2(2) . . . .
C24 C25 C26 C21 -2.0(3) . . . .
C26 C21 C22 C23 -0.6(3) . . . .
C27 N2 C24 C23 5.5(3) . . . .
C27 N2 C24 C25 -174.21(18) . . . .
C27 N2 C29 C30 89.7(2) . . . .
C29 N2 C24 C23 -167.22(18) . . . .
C29 N2 C24 C25 13.1(3) . . . .
C29 N2 C27 C28 84.2(2) . . . .
C31 C1 C2 C21 167.38(19) . . . .
C31 C1 C2 C41 -13.2(3) . . . .
C31 C1 C11 C12 -38.3(3) . . . .
C31 C1 C11 C16 137.3(2) . . . .
C31 C32 C33 C34 -0.2(3) . . . .
C32 C31 C36 C35 -2.7(3) . . . .
C32 C33 C34 N4 175.88(19) . . . .
C32 C33 C34 C35 -3.4(3) . . . .
C33 C34 C35 C36 3.8(3) . . . .
C34 N4 C37 C38 68.2(3) . . . .
C34 N4 C39 C40 -83.0(2) . . . .
C34 C35 C36 C31 -0.8(3) . . . .
C36 C31 C32 C33 3.2(3) . . . .
C37 N4 C34 C33 13.1(3) . . . .
C37 N4 C34 C35 -167.68(19) . . . .
C37 N4 C39 C40 84.3(2) . . . .
C39 N4 C34 C33 -179.99(18) . . . .
C39 N4 C34 C35 -0.8(3) . . . .
C39 N4 C37 C38 -99.1(2) . . . .
C41 C2 C21 C22 136.65(19) . . . .
C41 C2 C21 C26 -41.7(3) . . . .
C41 C42 C43 C44 0.0(3) . . . .
C42 C41 C46 C45 2.4(3) . . . .
C42 C43 C44 N3 -176.42(19) . . . .
C42 C43 C44 C45 2.1(3) . . . .
C43 C44 C45 C46 -2.0(3) . . . .
C44 N3 C47 C48 -79.9(2) . . . .
C44 N3 C49 C50 70.2(3) . . . .
C44 C45 C46 C41 -0.3(3) . . . .
C46 C41 C42 C43 -2.3(3) . . . .
C47 N3 C44 C43 -4.0(3) . . . .
C47 N3 C44 C45 177.51(19) . . . .
C47 N3 C49 C50 -98.0(2) . . . .
C49 N3 C44 C43 -171.84(19) . . . .
C49 N3 C44 C45 9.7(3) . . . .
C49 N3 C47 C48 88.3(2) . . . .
N1A C14A C15A C16A 177.97(19) . . . .
N2A C24A C25A C26A -173.31(18) . . . .
N3A C44A C45A C46A 178.47(19) . . . .
N4A C34A C35A C36A 177.84(19) . . . .
C1A C2A C21A C22A 41.3(3) . . . .
C1A C2A C21A C26A -136.8(2) . . . .
C1A C2A C41A C42A 39.2(3) . . . .
C1A C2A C41A C46A -143.4(2) . . . .
C1A C11A C12A C13A -179.89(18) . . . .
C1A C11A C16A C15A -179.70(19) . . . .
C1A C31A C32A C33A -177.53(18) . . . .
C1A C31A C36A C35A 177.04(19) . . . .
C2A C1A C11A C12A -141.6(2) . . . .
C2A C1A C11A C16A 39.3(3) . . . .
C2A C1A C31A C32A -137.2(2) . . . .
C2A C1A C31A C36A 47.1(3) . . . .
C2A C21A C22A C23A -174.00(18) . . . .
C2A C21A C26A C25A 175.03(18) . . . .
C2A C41A C42A C43A 178.54(19) . . . .
C2A C41A C46A C45A -178.81(19) . . . .
C11A C1A C2A C21A 11.4(3) . . . .
C11A C1A C2A C41A -166.43(17) . . . .
C11A C1A C31A C32A 44.5(2) . . . .
C11A C1A C31A C36A -131.2(2) . . . .
C11A C12A C13A C14A -0.9(3) . . . .
C12A C11A C16A C15A 1.3(3) . . . .
C12A C13A C14A N1A -177.53(19) . . . .
C12A C13A C14A C15A 2.1(3) . . . .
C13A C14A C15A C16A -1.6(3) . . . .
C14A N1A C17A C18A -61.1(3) . . . .
C14A N1A C19A C20A 82.7(2) . . . .
C14A C15A C16A C11A 0.0(3) . . . .
C16A C11A C12A C13A -0.8(3) . . . .
C17A N1A C14A C13A -19.5(3) . . . .
C17A N1A C14A C15A 160.94(19) . . . .
C17A N1A C19A C20A -79.6(2) . . . .
C19A N1A C14A C13A 178.46(19) . . . .
C19A N1A C14A C15A -1.1(3) . . . .
C19A N1A C17A C18A 101.5(2) . . . .
C21A C2A C41A C42A -138.7(2) . . . .
C21A C2A C41A C46A 38.7(3) . . . .
C21A C22A C23A C24A -0.4(3) . . . .
C22A C21A C26A C25A -3.1(3) . . . .
C22A C23A C24A N2A 174.26(18) . . . .
C22A C23A C24A C25A -4.4(3) . . . .
C23A C24A C25A C26A 5.4(3) . . . .
C24A N2A C27A C28A 71.4(3) . . . .
C24A N2A C29A C30A -89.4(2) . . . .
C24A C25A C26A C21A -1.6(3) . . . .
C26A C21A C22A C23A 4.2(3) . . . .
C27A N2A C24A C23A 10.6(3) . . . .
C27A N2A C24A C25A -170.74(18) . . . .
C27A N2A C29A C30A 84.3(2) . . . .
C29A N2A C24A C23A -175.80(18) . . . .
C29A N2A C24A C25A 2.8(3) . . . .
C29A N2A C27A C28A -102.3(2) . . . .
C31A C1A C2A C21A -166.78(17) . . . .
C31A C1A C2A C41A 15.4(3) . . . .
C31A C1A C11A C12A 36.7(3) . . . .
C31A C1A C11A C16A -142.34(19) . . . .
C31A C32A C33A C34A 0.9(3) . . . .
C32A C31A C36A C35A 1.1(3) . . . .
C32A C33A C34A N4A -178.31(18) . . . .
C32A C33A C34A C35A 0.3(3) . . . .
C33A C34A C35A C36A -0.7(3) . . . .
C34A N4A C37A C38A 101.0(2) . . . .
C34A N4A C39A C40A -154.47(19) . . . .
C34A C35A C36A C31A 0.0(3) . . . .
C36A C31A C32A C33A -1.6(3) . . . .
C37A N4A C34A C33A -28.6(3) . . . .
C37A N4A C34A C35A 152.86(19) . . . .
C37A N4A C39A C40A 49.7(3) . . . .
C39A N4A C34A C33A 176.00(19) . . . .
C39A N4A C34A C35A -2.5(3) . . . .
C39A N4A C37A C38A -103.2(2) . . . .
C41A C2A C21A C22A -140.81(18) . . . .
C41A C2A C21A C26A 41.1(2) . . . .
C41A C42A C43A C44A -0.5(3) . . . .
C42A C41A C46A C45A -1.3(3) . . . .
C42A C43A C44A N3A -178.71(19) . . . .
C42A C43A C44A C45A 0.1(3) . . . .
C43A C44A C45A C46A -0.4(3) . . . .
C44A N3A C47A C48A 88.2(2) . . . .
C44A N3A C49A C50A 94.6(2) . . . .
C44A C45A C46A C41A 1.0(3) . . . .
C46A C41A C42A C43A 1.0(3) . . . .
C47A N3A C44A C43A -5.4(3) . . . .
C47A N3A C44A C45A 175.77(19) . . . .
C47A N3A C49A C50A -90.4(2) . . . .
C49A N3A C44A C43A 169.29(18) . . . .
C49A N3A C44A C45A -9.5(3) . . . .
C49A N3A C47A C48A -86.8(2) . . . .
